data_4332700
loop_
_publ_author_name
'Perdih, Franc'
'Pevec, Andrej'
'Petri\<cek, Sa\<sa'
'Petri\<c, Andrej'
'Lah, Nina'
'Kogej, Ksenija'
'Dem\<sar, Alojz'

_publ_section_title
;
 The Solution Structures and Dynamics and the Solid-State Structures of
 Substituted Cyclopentadienyltitanium(IV) Trifluorides
;
_journal_issue 19
_journal_name_full 'Inorganic Chemistry'
_journal_page_first 7915
_journal_page_last 7921
_journal_paper_doi 10.1021/ic060714w
_journal_volume 45
_journal_year 2006
_chemical_formula_sum 'C20 H30 F6 Ti2'
_chemical_formula_weight 480.24
_chemical_name_systematic
;
 ?
;
_space_group_IT_number 14
_symmetry_cell_setting monoclinic
_symmetry_space_group_name_Hall '-P 2yn'
_symmetry_space_group_name_H-M 'P 1 21/n 1'
_atom_sites_solution_hydrogens geom
_atom_sites_solution_primary direct
_atom_sites_solution_secondary difmap
_audit_creation_method SHELXL-97
_cell_angle_alpha 90.00
_cell_angle_beta 93.8497(13)
_cell_angle_gamma 90.00
_cell_formula_units_Z 6
_cell_length_a 8.3510(2)
_cell_length_b 26.9203(7)
_cell_length_c 14.5747(4)
_cell_measurement_reflns_used 5832
_cell_measurement_temperature 150(2)
_cell_measurement_theta_max 26.37
_cell_measurement_theta_min 1.02
_cell_volume 3269.17(15)
_computing_cell_refinement 'DENZO-SMN (Otwinowski & Minor, 1997)'
_computing_data_collection 'KappaCCD Reference Manual (Nonius, 1998)'
_computing_data_reduction 'DENZO-SMN (Otwinowski & Minor, 1997)'
_computing_structure_refinement 'SHELXL-97 (Sheldrick, 1997)'
_computing_structure_solution 'SHELXS-97 (Sheldrick, 1997)'
_diffrn_ambient_temperature 150(2)
_diffrn_detector_area_resol_mean 0.055
_diffrn_measured_fraction_theta_full 0.971
_diffrn_measured_fraction_theta_max 0.971
_diffrn_measurement_device_type
;
Nonius KappaCCD area-detector diffractometer (with an Oxford Cryostream cooler)
;
_diffrn_measurement_method '\w scans at fixed \c = 55\%'
_diffrn_radiation_monochromator graphite
_diffrn_radiation_source 'fine-focus sealed tube'
_diffrn_radiation_type MoK\a
_diffrn_radiation_wavelength 0.71073
_diffrn_reflns_av_R_equivalents 0.0459
_diffrn_reflns_av_sigmaI/netI 0.0599
_diffrn_reflns_limit_h_max 10
_diffrn_reflns_limit_h_min -10
_diffrn_reflns_limit_k_max 32
_diffrn_reflns_limit_k_min -31
_diffrn_reflns_limit_l_max 18
_diffrn_reflns_limit_l_min -18
_diffrn_reflns_number 11207
_diffrn_reflns_theta_full 26.36
_diffrn_reflns_theta_max 26.37
_diffrn_reflns_theta_min 1.02
_exptl_absorpt_coefficient_mu 0.785
_exptl_absorpt_correction_T_max 0.8588
_exptl_absorpt_correction_T_min 0.8279
_exptl_absorpt_correction_type multi-scan
_exptl_absorpt_process_details 'SCALEPACK (Otwinowski & Minor, 1997)'
_exptl_crystal_colour orange
_exptl_crystal_density_diffrn 1.464
_exptl_crystal_density_method 'not measured'
_exptl_crystal_description prism
_exptl_crystal_F_000 1488
_exptl_crystal_size_max 0.25
_exptl_crystal_size_mid 0.25
_exptl_crystal_size_min 0.20
_refine_diff_density_max 0.516
_refine_diff_density_min -0.351
_refine_diff_density_rms 0.080
_refine_ls_extinction_method none
_refine_ls_goodness_of_fit_ref 1.187
_refine_ls_hydrogen_treatment constr
_refine_ls_matrix_type full
_refine_ls_number_parameters 394
_refine_ls_number_reflns 6491
_refine_ls_number_restraints 0
_refine_ls_restrained_S_all 1.187
_refine_ls_R_factor_all 0.1073
_refine_ls_R_factor_gt 0.0696
_refine_ls_shift/su_max 0.0001
_refine_ls_shift/su_mean 0.0001
_refine_ls_structure_factor_coef Fsqd
_refine_ls_weighting_details 'calc w=1/[\s^2^(Fo^2^)+(0.0185P)^2^+9.1829P] where P=(Fo^2^+2Fc^2^)/3'
_refine_ls_weighting_scheme calc
_refine_ls_wR_factor_gt 0.1296
_refine_ls_wR_factor_ref 0.1433
_reflns_number_gt 4664
_reflns_number_total 6491
_reflns_threshold_expression >2sigma(I)
_cod_data_source_file ic060714wsup1.cif
_cod_data_source_block 2a
_cod_original_cell_volume 3269.15(15)
_cod_original_sg_symbol_H-M P21/n
_cod_database_code 4332700

loop_
_symmetry_equiv_pos_as_xyz
'x, y, z'
'-x+1/2, y+1/2, -z+1/2'
'-x, -y, -z'
'x-1/2, -y-1/2, z-1/2'

loop_
_atom_site_label
_atom_site_type_symbol
_atom_site_fract_x
_atom_site_fract_y
_atom_site_fract_z
_atom_site_U_iso_or_equiv
_atom_site_adp_type
_atom_site_occupancy
_atom_site_symmetry_multiplicity
_atom_site_calc_flag
_atom_site_refinement_flags
Ti1 Ti 0.68971(10) 0.17152(3) -0.06782(5) 0.0302(2) Uani 1 1 d .
Ti2 Ti 0.48265(10) 0.16166(3) 0.11716(5) 0.0283(2) Uani 1 1 d .
Ti3 Ti 0.89307(10) 0.00344(3) 0.59116(5) 0.0295(2) Uani 1 1 d .
F1 F 0.6066(4) 0.21921(11) -0.14499(18) 0.0474(8) Uani 1 1 d .
F2 F 0.8775(3) 0.20494(11) -0.04615(19) 0.0455(8) Uani 1 1 d .
F3 F 0.4685(3) 0.17057(11) -0.02075(16) 0.0353(6) Uani 1 1 d .
F4 F 0.7052(3) 0.16223(10) 0.07048(15) 0.0313(6) Uani 1 1 d .
F5 F 0.3081(3) 0.12265(11) 0.0943(2) 0.0453(7) Uani 1 1 d .
F6 F 0.5698(4) 0.11911(11) 0.20292(17) 0.0428(7) Uani 1 1 d .
F7 F 0.8824(3) 0.00277(10) 0.45334(16) 0.0316(6) Uani 1 1 d .
F8 F 0.7238(4) 0.04623(10) 0.5777(2) 0.0459(8) Uani 1 1 d .
F9 F 0.9947(4) 0.04193(11) 0.67936(18) 0.0484(8) Uani 1 1 d .
C10 C 0.8357(6) 0.12566(18) -0.1696(3) 0.0338(11) Uani 1 1 d .
C11 C 0.8434(6) 0.10001(18) -0.0848(3) 0.0313(10) Uani 1 1 d .
C12 C 0.6871(6) 0.08371(17) -0.0687(3) 0.0320(11) Uani 1 1 d .
C13 C 0.5822(6) 0.09956(19) -0.1433(3) 0.0369(11) Uani 1 1 d .
C14 C 0.6756(6) 0.12521(18) -0.2056(3) 0.0372(12) Uani 1 1 d .
C15 C 0.9748(7) 0.1488(2) -0.2133(4) 0.0482(14) Uani 1 1 d .
H15A H 1.0260 0.1239 -0.2507 0.072 Uiso 1 1 calc R
H15B H 1.0527 0.1610 -0.1653 0.072 Uiso 1 1 calc R
H15C H 0.9367 0.1765 -0.2525 0.072 Uiso 1 1 calc R
C16 C 0.9919(6) 0.0909(2) -0.0235(4) 0.0484(14) Uani 1 1 d .
H16A H 0.9637 0.0893 0.0406 0.073 Uiso 1 1 calc R
H16B H 1.0682 0.1181 -0.0306 0.073 Uiso 1 1 calc R
H16C H 1.0409 0.0594 -0.0404 0.073 Uiso 1 1 calc R
C17 C 0.6426(7) 0.0533(2) 0.0125(3) 0.0465(13) Uani 1 1 d .
H17A H 0.6730 0.0185 0.0034 0.070 Uiso 1 1 calc R
H17B H 0.5265 0.0554 0.0182 0.070 Uiso 1 1 calc R
H17C H 0.6992 0.0661 0.0686 0.070 Uiso 1 1 calc R
C18 C 0.4049(6) 0.0889(2) -0.1551(4) 0.0571(16) Uani 1 1 d .
H18A H 0.3519 0.1146 -0.1939 0.086 Uiso 1 1 calc R
H18B H 0.3597 0.0888 -0.0947 0.086 Uiso 1 1 calc R
H18C H 0.3878 0.0563 -0.1843 0.086 Uiso 1 1 calc R
C19 C 0.6134(8) 0.1481(2) -0.2960(3) 0.0583(17) Uani 1 1 d .
H19A H 0.6380 0.1261 -0.3468 0.087 Uiso 1 1 calc R
H19B H 0.6650 0.1804 -0.3038 0.087 Uiso 1 1 calc R
H19C H 0.4970 0.1527 -0.2961 0.087 Uiso 1 1 calc R
C20 C 0.5214(5) 0.24819(17) 0.1287(3) 0.0302(10) Uani 1 1 d .
C21 C 0.5597(6) 0.22722(18) 0.2167(3) 0.0308(10) Uani 1 1 d .
C22 C 0.4170(6) 0.20599(17) 0.2478(3) 0.0322(11) Uani 1 1 d .
C23 C 0.2912(5) 0.21319(18) 0.1795(3) 0.0331(11) Uani 1 1 d .
C24 C 0.3557(6) 0.24006(18) 0.1060(3) 0.0335(11) Uani 1 1 d .
C25 C 0.6349(7) 0.27621(19) 0.0730(4) 0.0459(14) Uani 1 1 d .
H25A H 0.5954 0.2758 0.0081 0.069 Uiso 1 1 calc R
H25B H 0.7411 0.2606 0.0796 0.069 Uiso 1 1 calc R
H25C H 0.6427 0.3106 0.0947 0.069 Uiso 1 1 calc R
C26 C 0.7211(6) 0.2273(2) 0.2669(4) 0.0507(15) Uani 1 1 d .
H26A H 0.8042 0.2281 0.2225 0.076 Uiso 1 1 calc R
H26B H 0.7337 0.1971 0.3044 0.076 Uiso 1 1 calc R
H26C H 0.7315 0.2565 0.3068 0.076 Uiso 1 1 calc R
C27 C 0.4017(7) 0.1812(2) 0.3387(3) 0.0500(15) Uani 1 1 d .
H27A H 0.3908 0.2065 0.3862 0.075 Uiso 1 1 calc R
H27B H 0.4976 0.1611 0.3543 0.075 Uiso 1 1 calc R
H27C H 0.3067 0.1598 0.3352 0.075 Uiso 1 1 calc R
C28 C 0.1210(6) 0.1978(2) 0.1851(4) 0.0536(15) Uani 1 1 d .
H28A H 0.1172 0.1639 0.2095 0.080 Uiso 1 1 calc R
H28B H 0.0658 0.1988 0.1237 0.080 Uiso 1 1 calc R
H28C H 0.0679 0.2205 0.2260 0.080 Uiso 1 1 calc R
C29 C 0.2639(7) 0.2562(2) 0.0182(3) 0.0510(15) Uani 1 1 d .
H29A H 0.2287 0.2907 0.0244 0.077 Uiso 1 1 calc R
H29B H 0.1699 0.2347 0.0065 0.077 Uiso 1 1 calc R
H29C H 0.3334 0.2536 -0.0331 0.077 Uiso 1 1 calc R
C30 C 0.9452(5) -0.06335(18) 0.6906(3) 0.0318(10) Uani 1 1 d .
C31 C 0.9243(6) -0.08378(17) 0.6008(3) 0.0298(10) Uani 1 1 d .
C32 C 0.7659(6) -0.07466(17) 0.5662(3) 0.0311(10) Uani 1 1 d .
C33 C 0.6854(5) -0.04938(17) 0.6358(3) 0.0309(10) Uani 1 1 d .
C34 C 0.7973(6) -0.04203(17) 0.7109(3) 0.0328(11) Uani 1 1 d .
C35 C 1.0966(6) -0.0641(2) 0.7512(4) 0.0480(14) Uani 1 1 d .
H35A H 1.1025 -0.0341 0.7894 0.072 Uiso 1 1 calc R
H35B H 1.1890 -0.0651 0.7131 0.072 Uiso 1 1 calc R
H35C H 1.0977 -0.0935 0.7907 0.072 Uiso 1 1 calc R
C36 C 1.0511(6) -0.11204(19) 0.5530(4) 0.0434(13) Uani 1 1 d .
H36A H 1.0511 -0.1469 0.5727 0.065 Uiso 1 1 calc R
H36B H 1.1566 -0.0974 0.5692 0.065 Uiso 1 1 calc R
H36C H 1.0278 -0.1102 0.4863 0.065 Uiso 1 1 calc R
C37 C 0.6902(7) -0.09116(19) 0.4743(3) 0.0416(12) Uani 1 1 d .
H37A H 0.7673 -0.0869 0.4271 0.062 Uiso 1 1 calc R
H37B H 0.5945 -0.0711 0.4584 0.062 Uiso 1 1 calc R
H37C H 0.6598 -0.1262 0.4777 0.062 Uiso 1 1 calc R
C38 C 0.5132(6) -0.0336(2) 0.6321(4) 0.0457(13) Uani 1 1 d .
H38A H 0.4552 -0.0539 0.6748 0.068 Uiso 1 1 calc R
H38B H 0.4649 -0.0381 0.5694 0.068 Uiso 1 1 calc R
H38C H 0.5067 0.0014 0.6495 0.068 Uiso 1 1 calc R
C39 C 0.7654(7) -0.0164(2) 0.8003(3) 0.0484(14) Uani 1 1 d .
H39A H 0.6666 0.0032 0.7919 0.073 Uiso 1 1 calc R
H39B H 0.8555 0.0056 0.8186 0.073 Uiso 1 1 calc R
H39C H 0.7533 -0.0414 0.8483 0.073 Uiso 1 1 calc R

loop_
_atom_site_aniso_label
_atom_site_aniso_U_11
_atom_site_aniso_U_22
_atom_site_aniso_U_33
_atom_site_aniso_U_23
_atom_site_aniso_U_13
_atom_site_aniso_U_12
Ti1 0.0366(5) 0.0315(5) 0.0231(4) -0.0016(3) 0.0064(3) -0.0027(4)
Ti2 0.0317(4) 0.0297(5) 0.0238(4) 0.0003(3) 0.0053(3) 0.0008(4)
Ti3 0.0363(5) 0.0282(5) 0.0249(4) -0.0002(3) 0.0087(3) 0.0005(4)
F1 0.075(2) 0.0375(17) 0.0301(15) 0.0041(12) 0.0087(14) 0.0095(15)
F2 0.0460(17) 0.0480(18) 0.0445(17) -0.0127(14) 0.0171(14) -0.0153(14)
F3 0.0348(14) 0.0455(17) 0.0257(13) -0.0052(11) 0.0016(11) 0.0037(13)
F4 0.0289(13) 0.0428(16) 0.0223(12) -0.0038(11) 0.0030(10) 0.0011(12)
F5 0.0437(17) 0.0431(17) 0.0502(17) -0.0094(14) 0.0113(14) -0.0124(14)
F6 0.0569(19) 0.0420(17) 0.0305(14) 0.0101(12) 0.0102(13) 0.0168(14)
F7 0.0311(14) 0.0371(16) 0.0266(13) 0.0030(11) 0.0031(11) -0.0001(12)
F8 0.0549(19) 0.0314(16) 0.0538(18) 0.0102(13) 0.0222(15) 0.0141(14)
F9 0.069(2) 0.0427(18) 0.0351(16) -0.0112(13) 0.0142(14) -0.0139(15)
C10 0.037(3) 0.031(3) 0.034(3) -0.008(2) 0.011(2) -0.001(2)
C11 0.034(3) 0.033(3) 0.027(2) -0.0026(19) 0.0023(19) 0.000(2)
C12 0.040(3) 0.027(3) 0.029(2) -0.0030(19) 0.011(2) -0.002(2)
C13 0.032(3) 0.040(3) 0.039(3) -0.015(2) 0.004(2) 0.000(2)
C14 0.052(3) 0.033(3) 0.027(2) -0.005(2) 0.006(2) 0.006(2)
C15 0.054(3) 0.046(3) 0.047(3) -0.006(3) 0.023(3) -0.011(3)
C16 0.041(3) 0.052(4) 0.051(3) -0.003(3) -0.005(3) -0.002(3)
C17 0.064(4) 0.037(3) 0.040(3) 0.001(2) 0.017(3) -0.010(3)
C18 0.040(3) 0.059(4) 0.072(4) -0.025(3) 0.005(3) -0.006(3)
C19 0.089(5) 0.057(4) 0.027(3) -0.007(3) -0.005(3) 0.015(3)
C20 0.033(3) 0.029(3) 0.029(2) -0.0009(19) 0.0068(19) 0.001(2)
C21 0.036(3) 0.032(3) 0.025(2) -0.0039(19) 0.0034(19) 0.005(2)
C22 0.041(3) 0.032(3) 0.024(2) -0.0022(19) 0.008(2) -0.001(2)
C23 0.028(2) 0.037(3) 0.034(3) -0.009(2) 0.005(2) 0.003(2)
C24 0.041(3) 0.031(3) 0.028(2) -0.001(2) -0.002(2) 0.007(2)
C25 0.064(4) 0.034(3) 0.043(3) -0.002(2) 0.022(3) -0.009(3)
C26 0.045(3) 0.067(4) 0.039(3) -0.014(3) -0.006(2) 0.005(3)
C27 0.076(4) 0.043(3) 0.033(3) 0.004(2) 0.022(3) 0.005(3)
C28 0.037(3) 0.063(4) 0.062(4) -0.021(3) 0.012(3) -0.006(3)
C29 0.059(4) 0.056(4) 0.036(3) -0.004(3) -0.011(3) 0.018(3)
C30 0.031(3) 0.032(3) 0.031(2) 0.007(2) -0.001(2) -0.004(2)
C31 0.037(3) 0.025(2) 0.029(2) 0.0038(18) 0.008(2) -0.001(2)
C32 0.034(3) 0.030(3) 0.029(2) 0.0037(19) 0.0024(19) -0.005(2)
C33 0.031(2) 0.029(3) 0.033(2) 0.009(2) 0.005(2) 0.001(2)
C34 0.042(3) 0.030(3) 0.027(2) 0.002(2) 0.008(2) -0.003(2)
C35 0.044(3) 0.053(3) 0.045(3) 0.006(3) -0.010(2) -0.003(3)
C36 0.049(3) 0.034(3) 0.049(3) -0.002(2) 0.017(2) 0.004(2)
C37 0.056(3) 0.037(3) 0.032(3) -0.001(2) -0.003(2) -0.003(3)
C38 0.031(3) 0.051(3) 0.056(3) 0.016(3) 0.010(2) 0.005(2)
C39 0.073(4) 0.042(3) 0.033(3) -0.002(2) 0.022(3) -0.002(3)

loop_
_atom_type_symbol
_atom_type_description
_atom_type_scat_dispersion_real
_atom_type_scat_dispersion_imag
_atom_type_scat_source
C C 0.0033 0.0016 'International Tables Vol C Tables 4.2.6.8 and 6.1.1.4'
H H 0.0000 0.0000 'International Tables Vol C Tables 4.2.6.8 and 6.1.1.4'
F F 0.0171 0.0103 'International Tables Vol C Tables 4.2.6.8 and 6.1.1.4'
Ti Ti 0.2776 0.4457 'International Tables Vol C Tables 4.2.6.8 and 6.1.1.4'

loop_
_geom_angle_atom_site_label_1
_geom_angle_atom_site_label_2
_geom_angle_atom_site_label_3
_geom_angle
_geom_angle_site_symmetry_1
_geom_angle_site_symmetry_3
F1 Ti1 F2 92.72(15) . .
F1 Ti1 F3 84.17(13) . .
F2 Ti1 F3 138.41(12) . .
F1 Ti1 F4 134.45(12) . .
F2 Ti1 F4 83.77(12) . .
F3 Ti1 F4 70.02(10) . .
F1 Ti1 C10 100.05(15) . .
F2 Ti1 C10 83.75(15) . .
F3 Ti1 C10 137.70(15) . .
F4 Ti1 C10 124.43(15) . .
F1 Ti1 C11 135.05(14) . .
F2 Ti1 C11 87.28(15) . .
F3 Ti1 C11 123.28(14) . .
F4 Ti1 C11 90.27(13) . .
C10 Ti1 C11 35.24(16) . .
F1 Ti1 C14 81.43(15) . .
F2 Ti1 C14 113.75(16) . .
F3 Ti1 C14 106.77(15) . .
F4 Ti1 C14 141.03(15) . .
C10 Ti1 C14 34.77(17) . .
C11 Ti1 C14 58.07(16) . .
F1 Ti1 C12 134.52(16) . .
F2 Ti1 C12 120.23(16) . .
F3 Ti1 C12 88.91(14) . .
F4 Ti1 C12 83.23(14) . .
C10 Ti1 C12 58.18(16) . .
C11 Ti1 C12 34.94(16) . .
C14 Ti1 C12 57.80(16) . .
F1 Ti1 C13 99.96(16) . .
F2 Ti1 C13 141.22(15) . .
F3 Ti1 C13 79.66(14) . .
F4 Ti1 C13 110.93(15) . .
C10 Ti1 C13 58.09(16) . .
C11 Ti1 C13 58.11(17) . .
C14 Ti1 C13 34.80(17) . .
C12 Ti1 C13 34.76(17) . .
F1 Ti1 Ti2 111.26(10) . .
F2 Ti1 Ti2 112.96(9) . .
F3 Ti1 Ti2 34.91(7) . .
F4 Ti1 Ti2 35.11(7) . .
C10 Ti1 Ti2 143.00(12) . .
C11 Ti1 Ti2 109.93(11) . .
C14 Ti1 Ti2 130.67(13) . .
C12 Ti1 Ti2 85.37(11) . .
C13 Ti1 Ti2 96.32(12) . .
F5 Ti2 F6 92.37(14) . .
F5 Ti2 F3 83.87(12) . .
F6 Ti2 F3 139.08(12) . .
F5 Ti2 F4 133.63(12) . .
F6 Ti2 F4 84.33(12) . .
F3 Ti2 F4 70.00(10) . .
F5 Ti2 C22 102.46(15) . .
F6 Ti2 C22 82.32(15) . .
F3 Ti2 C22 138.32(14) . .
F4 Ti2 C22 122.68(14) . .
F5 Ti2 C23 81.54(15) . .
F6 Ti2 C23 111.08(15) . .
F3 Ti2 C23 108.61(14) . .
F4 Ti2 C23 142.35(15) . .
C22 Ti2 C23 35.05(16) . .
F5 Ti2 C21 137.25(15) . .
F6 Ti2 C21 88.18(15) . .
F3 Ti2 C21 121.40(14) . .
F4 Ti2 C21 88.98(14) . .
C22 Ti2 C21 35.32(16) . .
C23 Ti2 C21 58.77(16) . .
F5 Ti2 C20 133.79(15) . .
F6 Ti2 C20 121.93(15) . .
F3 Ti2 C20 87.26(14) . .
F4 Ti2 C20 83.78(14) . .
C22 Ti2 C20 58.46(15) . .
C23 Ti2 C20 58.76(16) . .
C21 Ti2 C20 35.09(15) . .
F5 Ti2 C24 98.82(16) . .
F6 Ti2 C24 140.37(14) . .
F3 Ti2 C24 80.16(14) . .
F4 Ti2 C24 112.86(15) . .
C22 Ti2 C24 58.19(16) . .
C23 Ti2 C24 35.30(16) . .
C21 Ti2 C24 58.27(16) . .
C20 Ti2 C24 34.98(16) . .
F5 Ti2 Ti1 110.80(10) . .
F6 Ti2 Ti1 113.89(9) . .
F3 Ti2 Ti1 34.79(7) . .
F4 Ti2 Ti1 35.21(7) . .
C22 Ti2 Ti1 141.68(12) . .
C23 Ti2 Ti1 132.45(12) . .
C21 Ti2 Ti1 107.85(12) . .
C20 Ti2 Ti1 84.39(11) . .
C24 Ti2 Ti1 97.39(12) . .
F9 Ti3 F8 92.17(15) . .
F9 Ti3 F7 134.55(12) . .
F8 Ti3 F7 85.17(12) . .
F9 Ti3 F7 82.85(12) . 3_756
F8 Ti3 F7 137.98(12) . 3_756
F7 Ti3 F7 70.10(11) . 3_756
F9 Ti3 C34 86.39(15) . .
F8 Ti3 C34 96.34(15) . .
F7 Ti3 C34 139.03(14) . .
F7 Ti3 C34 124.71(14) 3_756 .
F9 Ti3 C30 86.63(15) . .
F8 Ti3 C30 131.68(15) . .
F7 Ti3 C30 127.55(14) . .
F7 Ti3 C30 89.82(14) 3_756 .
C34 Ti3 C30 35.35(16) . .
F9 Ti3 C31 118.68(16) . .
F8 Ti3 C31 135.61(15) . .
F7 Ti3 C31 92.74(13) . .
F7 Ti3 C31 80.62(13) 3_756 .
C34 Ti3 C31 58.20(16) . .
C30 Ti3 C31 35.16(15) . .
F9 Ti3 C33 117.65(15) . .
F8 Ti3 C33 80.33(15) . .
F7 Ti3 C33 106.60(14) . .
F7 Ti3 C33 138.35(14) 3_756 .
C34 Ti3 C33 34.86(16) . .
C30 Ti3 C33 58.39(16) . .
C31 Ti3 C33 57.81(16) . .
F9 Ti3 C32 142.83(15) . .
F8 Ti3 C32 101.96(15) . .
F7 Ti3 C32 81.33(13) . .
F7 Ti3 C32 106.95(14) 3_756 .
C34 Ti3 C32 58.22(16) . .
C30 Ti3 C32 58.31(16) . .
C31 Ti3 C32 34.50(16) . .
C33 Ti3 C32 35.03(15) . .
F9 Ti3 Ti3 110.43(10) . 3_756
F8 Ti3 Ti3 113.94(10) . 3_756
F7 Ti3 Ti3 35.32(7) . 3_756
F7 Ti3 Ti3 34.78(7) 3_756 3_756
C34 Ti3 Ti3 143.92(13) . 3_756
C30 Ti3 Ti3 111.58(12) . 3_756
C31 Ti3 Ti3 85.91(11) . 3_756
C33 Ti3 Ti3 129.25(12) . 3_756
C32 Ti3 Ti3 95.04(11) . 3_756
Ti1 F3 Ti2 110.29(12) . .
Ti2 F4 Ti1 109.68(11) . .
Ti3 F7 Ti3 109.90(11) . 3_756
C14 C10 C11 108.0(4) . .
C14 C10 C15 126.3(5) . .
C11 C10 C15 125.7(5) . .
C14 C10 Ti1 73.6(3) . .
C11 C10 Ti1 72.4(3) . .
C15 C10 Ti1 120.2(3) . .
C12 C11 C10 108.0(4) . .
C12 C11 C16 126.0(4) . .
C10 C11 C16 126.0(4) . .
C12 C11 Ti1 73.6(3) . .
C10 C11 Ti1 72.4(3) . .
C16 C11 Ti1 120.6(3) . .
C11 C12 C13 108.1(4) . .
C11 C12 C17 125.4(5) . .
C13 C12 C17 126.5(5) . .
C11 C12 Ti1 71.4(3) . .
C13 C12 Ti1 73.0(3) . .
C17 C12 Ti1 122.8(3) . .
C12 C13 C14 107.5(4) . .
C12 C13 C18 125.6(5) . .
C14 C13 C18 126.8(5) . .
C12 C13 Ti1 72.2(3) . .
C14 C13 Ti1 72.1(3) . .
C18 C13 Ti1 123.1(3) . .
C10 C14 C13 108.4(4) . .
C10 C14 C19 125.7(5) . .
C13 C14 C19 125.8(5) . .
C10 C14 Ti1 71.7(3) . .
C13 C14 Ti1 73.1(3) . .
C19 C14 Ti1 121.3(3) . .
C10 C15 H15A 109.5 . .
C10 C15 H15B 109.5 . .
H15A C15 H15B 109.5 . .
C10 C15 H15C 109.5 . .
H15A C15 H15C 109.5 . .
H15B C15 H15C 109.5 . .
C11 C16 H16A 109.5 . .
C11 C16 H16B 109.5 . .
H16A C16 H16B 109.5 . .
C11 C16 H16C 109.5 . .
H16A C16 H16C 109.5 . .
H16B C16 H16C 109.5 . .
C12 C17 H17A 109.5 . .
C12 C17 H17B 109.5 . .
H17A C17 H17B 109.5 . .
C12 C17 H17C 109.5 . .
H17A C17 H17C 109.5 . .
H17B C17 H17C 109.5 . .
C13 C18 H18A 109.5 . .
C13 C18 H18B 109.5 . .
H18A C18 H18B 109.5 . .
C13 C18 H18C 109.5 . .
H18A C18 H18C 109.5 . .
H18B C18 H18C 109.5 . .
C14 C19 H19A 109.5 . .
C14 C19 H19B 109.5 . .
H19A C19 H19B 109.5 . .
C14 C19 H19C 109.5 . .
H19A C19 H19C 109.5 . .
H19B C19 H19C 109.5 . .
C21 C20 C24 107.9(4) . .
C21 C20 C25 125.4(4) . .
C24 C20 C25 126.6(4) . .
C21 C20 Ti2 72.1(3) . .
C24 C20 Ti2 72.8(3) . .
C25 C20 Ti2 123.3(3) . .
C20 C21 C22 107.8(4) . .
C20 C21 C26 125.9(4) . .
C22 C21 C26 126.4(4) . .
C20 C21 Ti2 72.8(3) . .
C22 C21 Ti2 72.2(3) . .
C26 C21 Ti2 120.4(3) . .
C23 C22 C21 108.6(4) . .
C23 C22 C27 125.6(5) . .
C21 C22 C27 125.8(5) . .
C23 C22 Ti2 72.6(3) . .
C21 C22 Ti2 72.5(2) . .
C27 C22 Ti2 122.1(3) . .
C22 C23 C24 107.4(4) . .
C22 C23 C28 126.2(5) . .
C24 C23 C28 126.3(5) . .
C22 C23 Ti2 72.4(3) . .
C24 C23 Ti2 73.0(3) . .
C28 C23 Ti2 122.4(3) . .
C20 C24 C23 108.3(4) . .
C20 C24 C29 125.9(5) . .
C23 C24 C29 125.8(5) . .
C20 C24 Ti2 72.3(3) . .
C23 C24 Ti2 71.7(3) . .
C29 C24 Ti2 121.0(3) . .
C20 C25 H25A 109.5 . .
C20 C25 H25B 109.5 . .
H25A C25 H25B 109.5 . .
C20 C25 H25C 109.5 . .
H25A C25 H25C 109.5 . .
H25B C25 H25C 109.5 . .
C21 C26 H26A 109.5 . .
C21 C26 H26B 109.5 . .
H26A C26 H26B 109.5 . .
C21 C26 H26C 109.5 . .
H26A C26 H26C 109.5 . .
H26B C26 H26C 109.5 . .
C22 C27 H27A 109.5 . .
C22 C27 H27B 109.5 . .
H27A C27 H27B 109.5 . .
C22 C27 H27C 109.5 . .
H27A C27 H27C 109.5 . .
H27B C27 H27C 109.5 . .
C23 C28 H28A 109.5 . .
C23 C28 H28B 109.5 . .
H28A C28 H28B 109.5 . .
C23 C28 H28C 109.5 . .
H28A C28 H28C 109.5 . .
H28B C28 H28C 109.5 . .
C24 C29 H29A 109.5 . .
C24 C29 H29B 109.5 . .
H29A C29 H29B 109.5 . .
C24 C29 H29C 109.5 . .
H29A C29 H29C 109.5 . .
H29B C29 H29C 109.5 . .
C34 C30 C31 107.2(4) . .
C34 C30 C35 126.9(4) . .
C31 C30 C35 126.0(4) . .
C34 C30 Ti3 71.8(3) . .
C31 C30 Ti3 73.7(3) . .
C35 C30 Ti3 119.6(3) . .
C32 C31 C30 108.5(4) . .
C32 C31 C36 126.5(4) . .
C30 C31 C36 124.9(4) . .
C32 C31 Ti3 73.0(3) . .
C30 C31 Ti3 71.1(3) . .
C36 C31 Ti3 123.4(3) . .
C31 C32 C33 107.8(4) . .
C31 C32 C37 126.5(4) . .
C33 C32 C37 125.6(4) . .
C31 C32 Ti3 72.5(3) . .
C33 C32 Ti3 72.3(3) . .
C37 C32 Ti3 123.6(3) . .
C34 C33 C32 107.5(4) . .
C34 C33 C38 125.2(4) . .
C32 C33 C38 127.4(4) . .
C34 C33 Ti3 70.6(3) . .
C32 C33 Ti3 72.7(3) . .
C38 C33 Ti3 122.7(3) . .
C33 C34 C30 109.0(4) . .
C33 C34 C39 126.0(5) . .
C30 C34 C39 125.0(5) . .
C33 C34 Ti3 74.5(3) . .
C30 C34 Ti3 72.9(3) . .
C39 C34 Ti3 119.8(3) . .
C30 C35 H35A 109.5 . .
C30 C35 H35B 109.5 . .
H35A C35 H35B 109.5 . .
C30 C35 H35C 109.5 . .
H35A C35 H35C 109.5 . .
H35B C35 H35C 109.5 . .
C31 C36 H36A 109.5 . .
C31 C36 H36B 109.5 . .
H36A C36 H36B 109.5 . .
C31 C36 H36C 109.5 . .
H36A C36 H36C 109.5 . .
H36B C36 H36C 109.5 . .
C32 C37 H37A 109.5 . .
C32 C37 H37B 109.5 . .
H37A C37 H37B 109.5 . .
C32 C37 H37C 109.5 . .
H37A C37 H37C 109.5 . .
H37B C37 H37C 109.5 . .
C33 C38 H38A 109.5 . .
C33 C38 H38B 109.5 . .
H38A C38 H38B 109.5 . .
C33 C38 H38C 109.5 . .
H38A C38 H38C 109.5 . .
H38B C38 H38C 109.5 . .
C34 C39 H39A 109.5 . .
C34 C39 H39B 109.5 . .
H39A C39 H39B 109.5 . .
C34 C39 H39C 109.5 . .
H39A C39 H39C 109.5 . .
H39B C39 H39C 109.5 . .

loop_
_geom_bond_atom_site_label_1
_geom_bond_atom_site_label_2
_geom_bond_distance
_geom_bond_site_symmetry_2
Ti1 F1 1.814(3) .
Ti1 F2 1.817(3) .
Ti1 F3 2.014(3) .
Ti1 F4 2.027(2) .
Ti1 C10 2.336(4) .
Ti1 C11 2.336(5) .
Ti1 C14 2.360(5) .
Ti1 C12 2.364(5) .
Ti1 C13 2.374(5) .
Ti1 Ti2 3.3098(11) .
Ti2 F5 1.809(3) .
Ti2 F6 1.811(3) .
Ti2 F3 2.020(2) .
Ti2 F4 2.022(2) .
Ti2 C22 2.343(4) .
Ti2 C23 2.345(5) .
Ti2 C21 2.347(5) .
Ti2 C20 2.356(5) .
Ti2 C24 2.363(5) .
Ti3 F9 1.817(3) .
Ti3 F8 1.824(3) .
Ti3 F7 2.005(2) .
Ti3 F7 2.032(2) 3_756
Ti3 C34 2.317(4) .
Ti3 C30 2.332(5) .
Ti3 C31 2.366(5) .
Ti3 C33 2.368(5) .
Ti3 C32 2.373(5) .
Ti3 Ti3 3.3048(15) 3_756
F7 Ti3 2.032(2) 3_756
C10 C14 1.403(7) .
C10 C11 1.414(6) .
C10 C15 1.497(7) .
C11 C12 1.411(6) .
C11 C16 1.499(7) .
C12 C13 1.415(7) .
C12 C17 1.507(6) .
C13 C14 1.416(7) .
C13 C18 1.507(7) .
C14 C19 1.515(7) .
C15 H15A 0.9800 .
C15 H15B 0.9800 .
C15 H15C 0.9800 .
C16 H16A 0.9800 .
C16 H16B 0.9800 .
C16 H16C 0.9800 .
C17 H17A 0.9800 .
C17 H17B 0.9800 .
C17 H17C 0.9800 .
C18 H18A 0.9800 .
C18 H18B 0.9800 .
C18 H18C 0.9800 .
C19 H19A 0.9800 .
C19 H19B 0.9800 .
C19 H19C 0.9800 .
C20 C21 1.418(6) .
C20 C24 1.418(7) .
C20 C25 1.493(6) .
C21 C22 1.423(6) .
C21 C26 1.490(7) .
C22 C23 1.412(7) .
C22 C27 1.497(6) .
C23 C24 1.428(7) .
C23 C28 1.488(7) .
C24 C29 1.509(6) .
C25 H25A 0.9800 .
C25 H25B 0.9800 .
C25 H25C 0.9800 .
C26 H26A 0.9800 .
C26 H26B 0.9800 .
C26 H26C 0.9800 .
C27 H27A 0.9800 .
C27 H27B 0.9800 .
C27 H27C 0.9800 .
C28 H28A 0.9800 .
C28 H28B 0.9800 .
C28 H28C 0.9800 .
C29 H29A 0.9800 .
C29 H29B 0.9800 .
C29 H29C 0.9800 .
C30 C34 1.412(7) .
C30 C31 1.419(6) .
C30 C35 1.493(7) .
C31 C32 1.405(6) .
C31 C36 1.511(6) .
C32 C33 1.426(6) .
C32 C37 1.509(6) .
C33 C34 1.404(6) .
C33 C38 1.496(6) .
C34 C39 1.515(6) .
C35 H35A 0.9800 .
C35 H35B 0.9800 .
C35 H35C 0.9800 .
C36 H36A 0.9800 .
C36 H36B 0.9800 .
C36 H36C 0.9800 .
C37 H37A 0.9800 .
C37 H37B 0.9800 .
C37 H37C 0.9800 .
C38 H38A 0.9800 .
C38 H38B 0.9800 .
C38 H38C 0.9800 .
C39 H39A 0.9800 .
C39 H39B 0.9800 .
C39 H39C 0.9800 .

loop_
_geom_torsion_atom_site_label_1
_geom_torsion_atom_site_label_2
_geom_torsion_atom_site_label_3
_geom_torsion_atom_site_label_4
_geom_torsion
_geom_torsion_site_symmetry_1
_geom_torsion_site_symmetry_4
F1 Ti1 Ti2 F5 83.26(16) . .
F2 Ti1 Ti2 F5 -174.03(16) . .
F3 Ti1 Ti2 F5 41.66(18) . .
F4 Ti1 Ti2 F5 -137.89(18) . .
C10 Ti1 Ti2 F5 -62.6(2) . .
C11 Ti1 Ti2 F5 -78.36(17) . .
C14 Ti1 Ti2 F5 -13.8(2) . .
C12 Ti1 Ti2 F5 -53.08(16) . .
C13 Ti1 Ti2 F5 -20.04(17) . .
F1 Ti1 Ti2 F6 -174.22(16) . .
F2 Ti1 Ti2 F6 -71.51(16) . .
F3 Ti1 Ti2 F6 144.18(18) . .
F4 Ti1 Ti2 F6 -35.37(17) . .
C10 Ti1 Ti2 F6 39.9(2) . .
C11 Ti1 Ti2 F6 24.16(17) . .
C14 Ti1 Ti2 F6 88.7(2) . .
C12 Ti1 Ti2 F6 49.44(17) . .
C13 Ti1 Ti2 F6 82.48(17) . .
F1 Ti1 Ti2 F3 41.60(18) . .
F2 Ti1 Ti2 F3 144.31(19) . .
F4 Ti1 Ti2 F3 -179.6(2) . .
C10 Ti1 Ti2 F3 -104.2(3) . .
C11 Ti1 Ti2 F3 -120.02(19) . .
C14 Ti1 Ti2 F3 -55.5(2) . .
C12 Ti1 Ti2 F3 -94.74(19) . .
C13 Ti1 Ti2 F3 -61.70(19) . .
F1 Ti1 Ti2 F4 -138.85(18) . .
F2 Ti1 Ti2 F4 -36.14(17) . .
F3 Ti1 Ti2 F4 179.6(2) . .
C10 Ti1 Ti2 F4 75.3(2) . .
C11 Ti1 Ti2 F4 59.53(18) . .
C14 Ti1 Ti2 F4 124.1(2) . .
C12 Ti1 Ti2 F4 84.81(18) . .
C13 Ti1 Ti2 F4 117.86(19) . .
F1 Ti1 Ti2 C22 -65.3(2) . .
F2 Ti1 Ti2 C22 37.4(2) . .
F3 Ti1 Ti2 C22 -106.9(2) . .
F4 Ti1 Ti2 C22 73.6(2) . .
C10 Ti1 Ti2 C22 148.9(3) . .
C11 Ti1 Ti2 C22 133.1(2) . .
C14 Ti1 Ti2 C22 -162.4(3) . .
C12 Ti1 Ti2 C22 158.4(2) . .
C13 Ti1 Ti2 C22 -168.6(2) . .
F1 Ti1 Ti2 C23 -14.5(2) . .
F2 Ti1 Ti2 C23 88.3(2) . .
F3 Ti1 Ti2 C23 -56.0(2) . .
F4 Ti1 Ti2 C23 124.4(2) . .
C10 Ti1 Ti2 C23 -160.3(3) . .
C11 Ti1 Ti2 C23 -176.1(2) . .
C14 Ti1 Ti2 C23 -111.5(2) . .
C12 Ti1 Ti2 C23 -150.8(2) . .
C13 Ti1 Ti2 C23 -117.7(2) . .
F1 Ti1 Ti2 C21 -78.13(16) . .
F2 Ti1 Ti2 C21 24.59(17) . .
F3 Ti1 Ti2 C21 -119.72(19) . .
F4 Ti1 Ti2 C21 60.73(18) . .
C10 Ti1 Ti2 C21 136.0(2) . .
C11 Ti1 Ti2 C21 120.26(17) . .
C14 Ti1 Ti2 C21 -175.2(2) . .
C12 Ti1 Ti2 C21 145.54(17) . .
C13 Ti1 Ti2 C21 178.58(17) . .
F1 Ti1 Ti2 C20 -51.69(16) . .
F2 Ti1 Ti2 C20 51.02(16) . .
F3 Ti1 Ti2 C20 -93.29(18) . .
F4 Ti1 Ti2 C20 87.16(18) . .
C10 Ti1 Ti2 C20 162.5(2) . .
C11 Ti1 Ti2 C20 146.69(17) . .
C14 Ti1 Ti2 C20 -148.8(2) . .
C12 Ti1 Ti2 C20 171.97(17) . .
C13 Ti1 Ti2 C20 -154.98(17) . .
F1 Ti1 Ti2 C24 -19.15(17) . .
F2 Ti1 Ti2 C24 83.57(17) . .
F3 Ti1 Ti2 C24 -60.74(19) . .
F4 Ti1 Ti2 C24 119.71(18) . .
C10 Ti1 Ti2 C24 -165.0(2) . .
C11 Ti1 Ti2 C24 179.24(17) . .
C14 Ti1 Ti2 C24 -116.2(2) . .
C12 Ti1 Ti2 C24 -155.48(17) . .
C13 Ti1 Ti2 C24 -122.44(18) . .
F1 Ti1 F3 Ti2 -141.54(16) . .
F2 Ti1 F3 Ti2 -54.0(2) . .
F4 Ti1 F3 Ti2 0.27(13) . .
C10 Ti1 F3 Ti2 119.9(2) . .
C11 Ti1 F3 Ti2 76.83(19) . .
C14 Ti1 F3 Ti2 139.25(16) . .
C12 Ti1 F3 Ti2 83.47(16) . .
C13 Ti1 F3 Ti2 117.19(18) . .
F5 Ti2 F3 Ti1 -141.32(16) . .
F6 Ti2 F3 Ti1 -54.8(2) . .
F4 Ti2 F3 Ti1 -0.28(13) . .
C22 Ti2 F3 Ti1 116.8(2) . .
C23 Ti2 F3 Ti1 139.77(16) . .
C21 Ti2 F3 Ti1 75.58(19) . .
C20 Ti2 F3 Ti1 84.10(16) . .
C24 Ti2 F3 Ti1 118.59(18) . .
F5 Ti2 F4 Ti1 60.0(2) . .
F6 Ti2 F4 Ti1 147.87(15) . .
F3 Ti2 F4 Ti1 0.27(12) . .
C22 Ti2 F4 Ti1 -135.03(16) . .
C23 Ti2 F4 Ti1 -94.6(2) . .
C21 Ti2 F4 Ti1 -123.86(16) . .
C20 Ti2 F4 Ti1 -89.07(16) . .
C24 Ti2 F4 Ti1 -69.19(17) . .
F1 Ti1 F4 Ti2 59.2(2) . .
F2 Ti1 F4 Ti2 146.89(15) . .
F3 Ti1 F4 Ti2 -0.27(12) . .
C10 Ti1 F4 Ti2 -135.10(17) . .
C11 Ti1 F4 Ti2 -125.87(16) . .
C14 Ti1 F4 Ti2 -92.5(3) . .
C12 Ti1 F4 Ti2 -91.57(16) . .
C13 Ti1 F4 Ti2 -70.19(18) . .
F9 Ti3 F7 Ti3 57.2(2) . 3_756
F8 Ti3 F7 Ti3 145.45(15) . 3_756
F7 Ti3 F7 Ti3 0.0 3_756 3_756
C34 Ti3 F7 Ti3 -120.4(2) . 3_756
C30 Ti3 F7 Ti3 -73.59(19) . 3_756
C31 Ti3 F7 Ti3 -78.99(15) . 3_756
C33 Ti3 F7 Ti3 -136.16(15) . 3_756
C32 Ti3 F7 Ti3 -111.65(16) . 3_756
F1 Ti1 C10 C14 -58.6(3) . .
F2 Ti1 C10 C14 -150.3(3) . .
F3 Ti1 C10 C14 33.8(4) . .
F4 Ti1 C10 C14 131.7(3) . .
C11 Ti1 C10 C14 115.6(4) . .
C12 Ti1 C10 C14 78.1(3) . .
C13 Ti1 C10 C14 36.9(3) . .
Ti2 Ti1 C10 C14 89.3(3) . .
F1 Ti1 C10 C11 -174.2(3) . .
F2 Ti1 C10 C11 94.2(3) . .
F3 Ti1 C10 C11 -81.8(3) . .
F4 Ti1 C10 C11 16.1(3) . .
C14 Ti1 C10 C11 -115.6(4) . .
C12 Ti1 C10 C11 -37.5(3) . .
C13 Ti1 C10 C11 -78.6(3) . .
Ti2 Ti1 C10 C11 -26.3(4) . .
F1 Ti1 C10 C15 64.2(4) . .
F2 Ti1 C10 C15 -27.4(4) . .
F3 Ti1 C10 C15 156.6(3) . .
F4 Ti1 C10 C15 -105.5(4) . .
C11 Ti1 C10 C15 -121.6(5) . .
C14 Ti1 C10 C15 122.8(5) . .
C12 Ti1 C10 C15 -159.0(5) . .
C13 Ti1 C10 C15 159.8(5) . .
Ti2 Ti1 C10 C15 -147.9(3) . .
C14 C10 C11 C12 0.0(5) . .
C15 C10 C11 C12 -179.5(4) . .
Ti1 C10 C11 C12 65.5(3) . .
C14 C10 C11 C16 179.1(5) . .
C15 C10 C11 C16 -0.5(8) . .
Ti1 C10 C11 C16 -115.5(5) . .
C14 C10 C11 Ti1 -65.5(3) . .
C15 C10 C11 Ti1 115.0(5) . .
F1 Ti1 C11 C12 -107.4(3) . .
F2 Ti1 C11 C12 161.5(3) . .
F3 Ti1 C11 C12 11.7(3) . .
F4 Ti1 C11 C12 77.7(3) . .
C10 Ti1 C11 C12 -115.5(4) . .
C14 Ti1 C11 C12 -78.2(3) . .
C13 Ti1 C11 C12 -37.0(3) . .
Ti2 Ti1 C11 C12 48.0(3) . .
F1 Ti1 C11 C10 8.1(4) . .
F2 Ti1 C11 C10 -83.0(3) . .
F3 Ti1 C11 C10 127.2(3) . .
F4 Ti1 C11 C10 -166.7(3) . .
C14 Ti1 C11 C10 37.3(3) . .
C12 Ti1 C11 C10 115.5(4) . .
C13 Ti1 C11 C10 78.6(3) . .
Ti2 Ti1 C11 C10 163.5(2) . .
F1 Ti1 C11 C16 130.1(4) . .
F2 Ti1 C11 C16 38.9(4) . .
F3 Ti1 C11 C16 -110.9(4) . .
F4 Ti1 C11 C16 -44.8(4) . .
C10 Ti1 C11 C16 121.9(5) . .
C14 Ti1 C11 C16 159.2(4) . .
C12 Ti1 C11 C16 -122.5(5) . .
C13 Ti1 C11 C16 -159.5(4) . .
Ti2 Ti1 C11 C16 -74.5(4) . .
C10 C11 C12 C13 -0.4(5) . .
C16 C11 C12 C13 -179.4(5) . .
Ti1 C11 C12 C13 64.3(3) . .
C10 C11 C12 C17 177.7(4) . .
C16 C11 C12 C17 -1.3(8) . .
Ti1 C11 C12 C17 -117.6(5) . .
C10 C11 C12 Ti1 -64.7(3) . .
C16 C11 C12 Ti1 116.3(5) . .
F1 Ti1 C12 C11 109.0(3) . .
F2 Ti1 C12 C11 -21.5(3) . .
F3 Ti1 C12 C11 -170.3(3) . .
F4 Ti1 C12 C11 -100.3(3) . .
C10 Ti1 C12 C11 37.8(3) . .
C14 Ti1 C12 C11 79.0(3) . .
C13 Ti1 C12 C11 116.4(4) . .
Ti2 Ti1 C12 C11 -135.5(3) . .
F1 Ti1 C12 C13 -7.4(4) . .
F2 Ti1 C12 C13 -138.0(3) . .
F3 Ti1 C12 C13 73.3(3) . .
F4 Ti1 C12 C13 143.3(3) . .
C10 Ti1 C12 C13 -78.6(3) . .
C11 Ti1 C12 C13 -116.4(4) . .
C14 Ti1 C12 C13 -37.4(3) . .
Ti2 Ti1 C12 C13 108.1(3) . .
F1 Ti1 C12 C17 -130.3(4) . .
F2 Ti1 C12 C17 99.2(4) . .
F3 Ti1 C12 C17 -49.6(4) . .
F4 Ti1 C12 C17 20.4(4) . .
C10 Ti1 C12 C17 158.5(5) . .
C11 Ti1 C12 C17 120.7(5) . .
C14 Ti1 C12 C17 -160.3(5) . .
C13 Ti1 C12 C17 -122.9(5) . .
Ti2 Ti1 C12 C17 -14.8(4) . .
C11 C12 C13 C14 0.6(5) . .
C17 C12 C13 C14 -177.5(5) . .
Ti1 C12 C13 C14 63.9(3) . .
C11 C12 C13 C18 178.3(5) . .
C17 C12 C13 C18 0.2(8) . .
Ti1 C12 C13 C18 -118.5(5) . .
C11 C12 C13 Ti1 -63.3(3) . .
C17 C12 C13 Ti1 118.6(5) . .
F1 Ti1 C13 C12 174.6(3) . .
F2 Ti1 C13 C12 67.4(4) . .
F3 Ti1 C13 C12 -103.2(3) . .
F4 Ti1 C13 C12 -39.4(3) . .
C10 Ti1 C13 C12 78.9(3) . .
C11 Ti1 C13 C12 37.2(3) . .
C14 Ti1 C13 C12 115.8(4) . .
Ti2 Ti1 C13 C12 -72.4(3) . .
F1 Ti1 C13 C14 58.8(3) . .
F2 Ti1 C13 C14 -48.4(4) . .
F3 Ti1 C13 C14 140.9(3) . .
F4 Ti1 C13 C14 -155.3(3) . .
C10 Ti1 C13 C14 -36.9(3) . .
C11 Ti1 C13 C14 -78.7(3) . .
C12 Ti1 C13 C14 -115.8(4) . .
Ti2 Ti1 C13 C14 171.8(3) . .
F1 Ti1 C13 C18 -63.9(5) . .
F2 Ti1 C13 C18 -171.1(4) . .
F3 Ti1 C13 C18 18.2(4) . .
F4 Ti1 C13 C18 82.0(5) . .
C10 Ti1 C13 C18 -159.6(5) . .
C11 Ti1 C13 C18 158.6(5) . .
C14 Ti1 C13 C18 -122.7(6) . .
C12 Ti1 C13 C18 121.4(6) . .
Ti2 Ti1 C13 C18 49.0(5) . .
C11 C10 C14 C13 0.3(5) . .
C15 C10 C14 C13 179.9(5) . .
Ti1 C10 C14 C13 -64.4(3) . .
C11 C10 C14 C19 -179.4(5) . .
C15 C10 C14 C19 0.1(8) . .
Ti1 C10 C14 C19 115.9(5) . .
C11 C10 C14 Ti1 64.7(3) . .
C15 C10 C14 Ti1 -115.8(5) . .
C12 C13 C14 C10 -0.6(5) . .
C18 C13 C14 C10 -178.2(5) . .
Ti1 C13 C14 C10 63.4(3) . .
C12 C13 C14 C19 179.2(5) . .
C18 C13 C14 C19 1.6(8) . .
Ti1 C13 C14 C19 -116.8(5) . .
C12 C13 C14 Ti1 -64.0(3) . .
C18 C13 C14 Ti1 118.4(5) . .
F1 Ti1 C14 C10 121.8(3) . .
F2 Ti1 C14 C10 32.6(3) . .
F3 Ti1 C14 C10 -157.0(3) . .
F4 Ti1 C14 C10 -78.2(4) . .
C11 Ti1 C14 C10 -37.8(3) . .
C12 Ti1 C14 C10 -79.3(3) . .
C13 Ti1 C14 C10 -116.7(4) . .
Ti2 Ti1 C14 C10 -127.5(3) . .
F1 Ti1 C14 C13 -121.6(3) . .
F2 Ti1 C14 C13 149.2(3) . .
F3 Ti1 C14 C13 -40.3(3) . .
F4 Ti1 C14 C13 38.4(4) . .
C10 Ti1 C14 C13 116.7(4) . .
C11 Ti1 C14 C13 78.8(3) . .
C12 Ti1 C14 C13 37.3(3) . .
Ti2 Ti1 C14 C13 -10.8(4) . .
F1 Ti1 C14 C19 0.6(4) . .
F2 Ti1 C14 C19 -88.6(5) . .
F3 Ti1 C14 C19 81.8(5) . .
F4 Ti1 C14 C19 160.5(4) . .
C10 Ti1 C14 C19 -121.2(6) . .
C11 Ti1 C14 C19 -159.1(5) . .
C12 Ti1 C14 C19 159.5(5) . .
C13 Ti1 C14 C19 122.1(6) . .
Ti2 Ti1 C14 C19 111.3(4) . .
F5 Ti2 C20 C21 113.9(3) . .
F6 Ti2 C20 C21 -17.8(3) . .
F3 Ti2 C20 C21 -167.3(3) . .
F4 Ti2 C20 C21 -97.1(3) . .
C22 Ti2 C20 C21 37.7(3) . .
C23 Ti2 C20 C21 79.0(3) . .
C24 Ti2 C20 C21 116.0(4) . .
Ti1 Ti2 C20 C21 -132.5(3) . .
F5 Ti2 C20 C24 -2.1(3) . .
F6 Ti2 C20 C24 -133.8(3) . .
F3 Ti2 C20 C24 76.7(3) . .
F4 Ti2 C20 C24 146.9(3) . .
C22 Ti2 C20 C24 -78.4(3) . .
C23 Ti2 C20 C24 -37.1(3) . .
C21 Ti2 C20 C24 -116.0(4) . .
Ti1 Ti2 C20 C24 111.5(2) . .
F5 Ti2 C20 C25 -125.0(4) . .
F6 Ti2 C20 C25 103.3(4) . .
F3 Ti2 C20 C25 -46.2(4) . .
F4 Ti2 C20 C25 24.0(4) . .
C22 Ti2 C20 C25 158.8(5) . .
C23 Ti2 C20 C25 -159.9(5) . .
C21 Ti2 C20 C25 121.1(5) . .
C24 Ti2 C20 C25 -122.9(5) . .
Ti1 Ti2 C20 C25 -11.4(4) . .
C24 C20 C21 C22 0.2(5) . .
C25 C20 C21 C22 177.2(4) . .
Ti2 C20 C21 C22 -64.2(3) . .
C24 C20 C21 C26 179.8(5) . .
C25 C20 C21 C26 -3.2(8) . .
Ti2 C20 C21 C26 115.4(5) . .
C24 C20 C21 Ti2 64.4(3) . .
C25 C20 C21 Ti2 -118.6(5) . .
F5 Ti2 C21 C20 -103.5(3) . .
F6 Ti2 C21 C20 165.0(3) . .
F3 Ti2 C21 C20 14.9(3) . .
F4 Ti2 C21 C20 80.6(3) . .
C22 Ti2 C21 C20 -115.8(4) . .
C23 Ti2 C21 C20 -78.9(3) . .
C24 Ti2 C21 C20 -37.3(3) . .
Ti1 Ti2 C21 C20 50.4(3) . .
F5 Ti2 C21 C22 12.3(4) . .
F6 Ti2 C21 C22 -79.3(3) . .
F3 Ti2 C21 C22 130.7(3) . .
F4 Ti2 C21 C22 -163.6(3) . .
C23 Ti2 C21 C22 36.8(3) . .
C20 Ti2 C21 C22 115.8(4) . .
C24 Ti2 C21 C22 78.5(3) . .
Ti1 Ti2 C21 C22 166.2(2) . .
F5 Ti2 C21 C26 134.5(4) . .
F6 Ti2 C21 C26 43.0(4) . .
F3 Ti2 C21 C26 -107.0(4) . .
F4 Ti2 C21 C26 -41.4(4) . .
C22 Ti2 C21 C26 122.3(5) . .
C23 Ti2 C21 C26 159.1(4) . .
C20 Ti2 C21 C26 -122.0(5) . .
C24 Ti2 C21 C26 -159.2(4) . .
Ti1 Ti2 C21 C26 -71.6(4) . .
C20 C21 C22 C23 0.6(5) . .
C26 C21 C22 C23 -179.0(5) . .
Ti2 C21 C22 C23 -64.0(3) . .
C20 C21 C22 C27 -178.0(4) . .
C26 C21 C22 C27 2.3(8) . .
Ti2 C21 C22 C27 117.4(5) . .
C20 C21 C22 Ti2 64.6(3) . .
C26 C21 C22 Ti2 -115.0(5) . .
F5 Ti2 C22 C23 -54.7(3) . .
F6 Ti2 C22 C23 -145.5(3) . .
F3 Ti2 C22 C23 40.1(4) . .
F4 Ti2 C22 C23 136.3(3) . .
C21 Ti2 C22 C23 116.8(4) . .
C20 Ti2 C22 C23 79.4(3) . .
C24 Ti2 C22 C23 38.0(3) . .
Ti1 Ti2 C22 C23 95.3(3) . .
F5 Ti2 C22 C21 -171.5(3) . .
F6 Ti2 C22 C21 97.8(3) . .
F3 Ti2 C22 C21 -76.7(3) . .
F4 Ti2 C22 C21 19.6(3) . .
C23 Ti2 C22 C21 -116.8(4) . .
C20 Ti2 C22 C21 -37.4(3) . .
C24 Ti2 C22 C21 -78.8(3) . .
Ti1 Ti2 C22 C21 -21.5(4) . .
F5 Ti2 C22 C27 66.8(4) . .
F6 Ti2 C22 C27 -23.9(4) . .
F3 Ti2 C22 C27 161.6(4) . .
F4 Ti2 C22 C27 -102.1(4) . .
C23 Ti2 C22 C27 121.5(5) . .
C21 Ti2 C22 C27 -121.7(5) . .
C20 Ti2 C22 C27 -159.1(5) . .
C24 Ti2 C22 C27 159.5(5) . .
Ti1 Ti2 C22 C27 -143.2(3) . .
C21 C22 C23 C24 -1.1(5) . .
C27 C22 C23 C24 177.5(5) . .
Ti2 C22 C23 C24 -65.1(3) . .
C21 C22 C23 C28 -178.4(5) . .
C27 C22 C23 C28 0.2(8) . .
Ti2 C22 C23 C28 117.6(5) . .
C21 C22 C23 Ti2 64.0(3) . .
C27 C22 C23 Ti2 -117.4(5) . .
F5 Ti2 C23 C22 126.3(3) . .
F6 Ti2 C23 C22 37.0(3) . .
F3 Ti2 C23 C22 -153.2(3) . .
F4 Ti2 C23 C22 -72.0(4) . .
C21 Ti2 C23 C22 -37.1(3) . .
C20 Ti2 C23 C22 -78.4(3) . .
C24 Ti2 C23 C22 -115.1(4) . .
Ti1 Ti2 C23 C22 -123.2(3) . .
F5 Ti2 C23 C24 -118.6(3) . .
F6 Ti2 C23 C24 152.1(3) . .
F3 Ti2 C23 C24 -38.0(3) . .
F4 Ti2 C23 C24 43.1(4) . .
C22 Ti2 C23 C24 115.1(4) . .
C21 Ti2 C23 C24 78.0(3) . .
C20 Ti2 C23 C24 36.7(3) . .
Ti1 Ti2 C23 C24 -8.1(3) . .
F5 Ti2 C23 C28 4.1(4) . .
F6 Ti2 C23 C28 -85.2(4) . .
F3 Ti2 C23 C28 84.6(4) . .
F4 Ti2 C23 C28 165.8(4) . .
C22 Ti2 C23 C28 -122.2(6) . .
C21 Ti2 C23 C28 -159.3(5) . .
C20 Ti2 C23 C28 159.4(5) . .
C24 Ti2 C23 C28 122.7(5) . .
Ti1 Ti2 C23 C28 114.6(4) . .
C21 C20 C24 C23 -0.9(5) . .
C25 C20 C24 C23 -177.9(4) . .
Ti2 C20 C24 C23 63.1(3) . .
C21 C20 C24 C29 -179.9(5) . .
C25 C20 C24 C29 3.2(8) . .
Ti2 C20 C24 C29 -115.9(5) . .
C21 C20 C24 Ti2 -64.0(3) . .
C25 C20 C24 Ti2 119.1(5) . .
C22 C23 C24 C20 1.3(5) . .
C28 C23 C24 C20 178.5(5) . .
Ti2 C23 C24 C20 -63.4(3) . .
C22 C23 C24 C29 -179.8(5) . .
C28 C23 C24 C29 -2.5(8) . .
Ti2 C23 C24 C29 115.5(5) . .
C22 C23 C24 Ti2 64.7(3) . .
C28 C23 C24 Ti2 -118.0(5) . .
F5 Ti2 C24 C20 178.5(3) . .
F6 Ti2 C24 C20 73.8(3) . .
F3 Ti2 C24 C20 -99.4(3) . .
F4 Ti2 C24 C20 -36.1(3) . .
C22 Ti2 C24 C20 79.2(3) . .
C23 Ti2 C24 C20 116.9(4) . .
C21 Ti2 C24 C20 37.4(2) . .
Ti1 Ti2 C24 C20 -69.1(2) . .
F5 Ti2 C24 C23 61.5(3) . .
F6 Ti2 C24 C23 -43.2(4) . .
F3 Ti2 C24 C23 143.7(3) . .
F4 Ti2 C24 C23 -153.1(2) . .
C22 Ti2 C24 C23 -37.7(3) . .
C21 Ti2 C24 C23 -79.5(3) . .
C20 Ti2 C24 C23 -116.9(4) . .
Ti1 Ti2 C24 C23 174.0(3) . .
F5 Ti2 C24 C29 -59.9(4) . .
F6 Ti2 C24 C29 -164.5(4) . .
F3 Ti2 C24 C29 22.3(4) . .
F4 Ti2 C24 C29 85.6(4) . .
C22 Ti2 C24 C29 -159.1(5) . .
C23 Ti2 C24 C29 -121.4(5) . .
C21 Ti2 C24 C29 159.1(5) . .
C20 Ti2 C24 C29 121.7(5) . .
Ti1 Ti2 C24 C29 52.6(4) . .
F9 Ti3 C30 C34 88.5(3) . .
F8 Ti3 C30 C34 -1.4(4) . .
F7 Ti3 C30 C34 -124.2(3) . .
F7 Ti3 C30 C34 171.4(3) 3_756 .
C31 Ti3 C30 C34 -114.8(4) . .
C33 Ti3 C30 C34 -37.1(3) . .
C32 Ti3 C30 C34 -78.5(3) . .
Ti3 Ti3 C30 C34 -160.8(2) 3_756 .
F9 Ti3 C30 C31 -156.7(3) . .
F8 Ti3 C30 C31 113.4(3) . .
F7 Ti3 C30 C31 -9.4(3) . .
F7 Ti3 C30 C31 -73.8(3) 3_756 .
C34 Ti3 C30 C31 114.8(4) . .
C33 Ti3 C30 C31 77.7(3) . .
C32 Ti3 C30 C31 36.3(3) . .
Ti3 Ti3 C30 C31 -46.0(3) 3_756 .
F9 Ti3 C30 C35 -34.1(4) . .
F8 Ti3 C30 C35 -124.0(4) . .
F7 Ti3 C30 C35 113.1(4) . .
F7 Ti3 C30 C35 48.7(4) 3_756 .
C34 Ti3 C30 C35 -122.6(5) . .
C31 Ti3 C30 C35 122.5(5) . .
C33 Ti3 C30 C35 -159.7(5) . .
C32 Ti3 C30 C35 158.9(5) . .
Ti3 Ti3 C30 C35 76.5(4) 3_756 .
C34 C30 C31 C32 0.6(5) . .
C35 C30 C31 C32 -178.9(5) . .
Ti3 C30 C31 C32 -63.9(3) . .
C34 C30 C31 C36 -177.5(4) . .
C35 C30 C31 C36 3.0(7) . .
Ti3 C30 C31 C36 118.0(4) . .
C34 C30 C31 Ti3 64.5(3) . .
C35 C30 C31 Ti3 -115.1(5) . .
F9 Ti3 C31 C32 143.9(2) . .
F8 Ti3 C31 C32 15.5(3) . .
F7 Ti3 C31 C32 -70.4(3) . .
F7 Ti3 C31 C32 -139.7(3) 3_756 .
C34 Ti3 C31 C32 78.9(3) . .
C30 Ti3 C31 C32 117.1(4) . .
C33 Ti3 C31 C32 37.6(3) . .
Ti3 Ti3 C31 C32 -105.0(2) 3_756 .
F9 Ti3 C31 C30 26.8(3) . .
F8 Ti3 C31 C30 -101.6(3) . .
F7 Ti3 C31 C30 172.6(3) . .
F7 Ti3 C31 C30 103.2(3) 3_756 .
C34 Ti3 C31 C30 -38.2(3) . .
C33 Ti3 C31 C30 -79.5(3) . .
C32 Ti3 C31 C30 -117.1(4) . .
Ti3 Ti3 C31 C30 137.9(3) 3_756 .
F9 Ti3 C31 C36 -93.2(4) . .
F8 Ti3 C31 C36 138.5(4) . .
F7 Ti3 C31 C36 52.6(4) . .
F7 Ti3 C31 C36 -16.7(4) 3_756 .
C34 Ti3 C31 C36 -158.1(5) . .
C30 Ti3 C31 C36 -120.0(5) . .
C33 Ti3 C31 C36 160.5(5) . .
C32 Ti3 C31 C36 123.0(5) . .
Ti3 Ti3 C31 C36 17.9(4) 3_756 .
C30 C31 C32 C33 -1.5(5) . .
C36 C31 C32 C33 176.6(4) . .
Ti3 C31 C32 C33 -64.1(3) . .
C30 C31 C32 C37 -178.1(4) . .
C36 C31 C32 C37 -0.1(8) . .
Ti3 C31 C32 C37 119.2(5) . .
C30 C31 C32 Ti3 62.7(3) . .
C36 C31 C32 Ti3 -119.3(5) . .
F9 Ti3 C32 C31 -58.9(4) . .
F8 Ti3 C32 C31 -169.0(2) . .
F7 Ti3 C32 C31 107.9(3) . .
F7 Ti3 C32 C31 41.9(3) 3_756 .
C34 Ti3 C32 C31 -78.9(3) . .
C30 Ti3 C32 C31 -37.0(2) . .
C33 Ti3 C32 C31 -115.9(4) . .
Ti3 Ti3 C32 C31 75.3(2) 3_756 .
F9 Ti3 C32 C33 57.1(4) . .
F8 Ti3 C32 C33 -53.0(3) . .
F7 Ti3 C32 C33 -136.2(3) . .
F7 Ti3 C32 C33 157.8(2) 3_756 .
C34 Ti3 C32 C33 37.1(3) . .
C30 Ti3 C32 C33 78.9(3) . .
C31 Ti3 C32 C33 115.9(4) . .
Ti3 Ti3 C32 C33 -168.8(2) 3_756 .
F9 Ti3 C32 C37 178.5(3) . .
F8 Ti3 C32 C37 68.4(4) . .
F7 Ti3 C32 C37 -14.7(4) . .
F7 Ti3 C32 C37 -80.7(4) 3_756 .
C34 Ti3 C32 C37 158.5(5) . .
C30 Ti3 C32 C37 -159.7(5) . .
C31 Ti3 C32 C37 -122.6(5) . .
C33 Ti3 C32 C37 121.4(5) . .
Ti3 Ti3 C32 C37 -47.4(4) 3_756 .
C31 C32 C33 C34 1.8(5) . .
C37 C32 C33 C34 178.5(4) . .
Ti3 C32 C33 C34 -62.4(3) . .
C31 C32 C33 C38 -177.5(5) . .
C37 C32 C33 C38 -0.8(8) . .
Ti3 C32 C33 C38 118.2(5) . .
C31 C32 C33 Ti3 64.3(3) . .
C37 C32 C33 Ti3 -119.1(5) . .
F9 Ti3 C33 C34 -28.8(3) . .
F8 Ti3 C33 C34 -116.1(3) . .
F7 Ti3 C33 C34 161.9(3) . .
F7 Ti3 C33 C34 83.4(3) 3_756 .
C30 Ti3 C33 C34 37.6(3) . .
C31 Ti3 C33 C34 79.3(3) . .
C32 Ti3 C33 C34 116.3(4) . .
Ti3 Ti3 C33 C34 130.8(3) 3_756 .
F9 Ti3 C33 C32 -145.1(3) . .
F8 Ti3 C33 C32 127.6(3) . .
F7 Ti3 C33 C32 45.6(3) . .
F7 Ti3 C33 C32 -32.9(3) 3_756 .
C34 Ti3 C33 C32 -116.3(4) . .
C30 Ti3 C33 C32 -78.7(3) . .
C31 Ti3 C33 C32 -37.0(3) . .
Ti3 Ti3 C33 C32 14.5(3) 3_756 .
F9 Ti3 C33 C38 91.2(4) . .
F8 Ti3 C33 C38 3.9(4) . .
F7 Ti3 C33 C38 -78.1(4) . .
F7 Ti3 C33 C38 -156.6(3) 3_756 .
C34 Ti3 C33 C38 120.0(5) . .
C30 Ti3 C33 C38 157.6(5) . .
C31 Ti3 C33 C38 -160.7(5) . .
C32 Ti3 C33 C38 -123.7(5) . .
Ti3 Ti3 C33 C38 -109.2(4) 3_756 .
C32 C33 C34 C30 -1.5(5) . .
C38 C33 C34 C30 177.9(4) . .
Ti3 C33 C34 C30 -65.3(3) . .
C32 C33 C34 C39 179.6(4) . .
C38 C33 C34 C39 -1.0(8) . .
Ti3 C33 C34 C39 115.8(5) . .
C32 C33 C34 Ti3 63.8(3) . .
C38 C33 C34 Ti3 -116.9(5) . .
C31 C30 C34 C33 0.6(5) . .
C35 C30 C34 C33 -179.9(5) . .
Ti3 C30 C34 C33 66.3(3) . .
C31 C30 C34 C39 179.5(4) . .
C35 C30 C34 C39 -1.0(8) . .
Ti3 C30 C34 C39 -114.8(5) . .
C31 C30 C34 Ti3 -65.8(3) . .
C35 C30 C34 Ti3 113.7(5) . .
F9 Ti3 C34 C33 154.7(3) . .
F8 Ti3 C34 C33 62.9(3) . .
F7 Ti3 C34 C33 -27.0(4) . .
F7 Ti3 C34 C33 -126.6(3) 3_756 .
C30 Ti3 C34 C33 -116.0(4) . .
C31 Ti3 C34 C33 -78.1(3) . .
C32 Ti3 C34 C33 -37.2(3) . .
Ti3 Ti3 C34 C33 -84.8(3) 3_756 .
F9 Ti3 C34 C30 -89.3(3) . .
F8 Ti3 C34 C30 178.9(3) . .
F7 Ti3 C34 C30 89.0(3) . .
F7 Ti3 C34 C30 -10.5(3) 3_756 .
C31 Ti3 C34 C30 37.9(3) . .
C33 Ti3 C34 C30 116.0(4) . .
C32 Ti3 C34 C30 78.8(3) . .
Ti3 Ti3 C34 C30 31.2(4) 3_756 .
F9 Ti3 C34 C39 31.7(4) . .
F8 Ti3 C34 C39 -60.1(4) . .
F7 Ti3 C34 C39 -150.0(3) . .
F7 Ti3 C34 C39 110.4(4) 3_756 .
C30 Ti3 C34 C39 121.0(5) . .
C31 Ti3 C34 C39 158.9(5) . .
C33 Ti3 C34 C39 -123.0(5) . .
C32 Ti3 C34 C39 -160.3(5) . .
Ti3 Ti3 C34 C39 152.2(3) 3_756 .
